data_7703881
loop_
_publ_author_name
'Gyton, Matthew R.'
'Leverett, Anthony R.'
'Cole, Marcus L.'
'McKay, Alasdair I.'

_publ_section_title
;
 Bulky bis(aryl)triazenides: just aspiring amidinates? A structural and
 spectroscopic study.
;
_journal_issue 17
_journal_name_full 'Dalton transactions (Cambridge, England : 2003)'
_journal_page_first 5653
_journal_page_last 5661
_journal_paper_doi 10.1039/d0dt00285b
_journal_volume 49
_journal_year 2020
_chemical_formula_moiety 'C62 H87 N7 O2 Rh2, 1.5(C6 H14)'
_chemical_formula_sum 'C71 H108 N7 O2 Rh2'
_chemical_formula_weight 1297.46
_space_group_crystal_system triclinic
_space_group_IT_number 2
_space_group_name_Hall '-P 1'
_space_group_name_H-M_alt 'P -1'
_atom_sites_solution_hydrogens geom
_atom_sites_solution_primary dual
_audit_creation_date 2019-12-14
_audit_creation_method
;
Olex2 1.2
(compiled 2018.05.29 svn.r3508 for OlexSys, GUI svn.r5506)
;
_audit_update_record
;
2019-12-14 deposited with the CCDC.	2020-03-31 downloaded from the CCDC.
;
_cell_angle_alpha 85.510(4)
_cell_angle_beta 76.563(4)
_cell_angle_gamma 84.116(4)
_cell_formula_units_Z 2
_cell_length_a 13.5047(12)
_cell_length_b 14.7204(12)
_cell_length_c 18.3174(17)
_cell_measurement_reflns_used 9911
_cell_measurement_temperature 150
_cell_measurement_theta_max 25.912
_cell_measurement_theta_min 2.177
_cell_volume 3517.5(5)
_computing_cell_refinement 'SAINT v8.34A (Bruker, 2013)'
_computing_data_reduction 'SAINT v8.34A (Bruker, 2013)'
_computing_molecular_graphics 'Olex2 (Dolomanov et al., 2009)'
_computing_publication_material 'Olex2 (Dolomanov et al., 2009)'
_computing_structure_refinement 'ShelXL (Sheldrick, 2015)'
_computing_structure_solution 'ShelXT (Sheldrick, 2015)'
_diffrn_ambient_temperature 150
_diffrn_measured_fraction_theta_full 0.993
_diffrn_measured_fraction_theta_max 0.976
_diffrn_measurement_device_type 'Bruker APEX-II CCD'
_diffrn_measurement_method '\f and \w scans'
_diffrn_radiation_type MoK\a
_diffrn_radiation_wavelength 0.71073
_diffrn_reflns_av_R_equivalents 0.0597
_diffrn_reflns_av_unetI/netI 0.0863
_diffrn_reflns_Laue_measured_fraction_full 0.993
_diffrn_reflns_Laue_measured_fraction_max 0.976
_diffrn_reflns_limit_h_max 17
_diffrn_reflns_limit_h_min -17
_diffrn_reflns_limit_k_max 17
_diffrn_reflns_limit_k_min -18
_diffrn_reflns_limit_l_max 23
_diffrn_reflns_limit_l_min -23
_diffrn_reflns_number 48305
_diffrn_reflns_point_group_measured_fraction_full 0.993
_diffrn_reflns_point_group_measured_fraction_max 0.976
_diffrn_reflns_theta_full 25.242
_diffrn_reflns_theta_max 27.212
_diffrn_reflns_theta_min 2.507
_diffrn_standards_number 0
_exptl_absorpt_coefficient_mu 0.515
_exptl_absorpt_correction_T_max 0.7455
_exptl_absorpt_correction_T_min 0.6878
_exptl_absorpt_correction_type multi-scan
_exptl_absorpt_process_details
'SADABS-2014/4 (Bruker,2014/4) was used for absorption correction. wR2(int) was 0.1321 before and 0.0558 after correction. The Ratio of minimum to maximum transmission is 0.9226. The \l/2 correction factor is 0.00150.'
_exptl_crystal_colour orange
_exptl_crystal_colour_primary orange
_exptl_crystal_density_diffrn 1.225
_exptl_crystal_description plate
_exptl_crystal_F_000 1378
_exptl_crystal_size_max 0.15
_exptl_crystal_size_mid 0.07
_exptl_crystal_size_min 0.02
_refine_diff_density_max 0.897
_refine_diff_density_min -0.789
_refine_diff_density_rms 0.094
_refine_ls_extinction_method none
_refine_ls_goodness_of_fit_ref 1.021
_refine_ls_hydrogen_treatment constr
_refine_ls_matrix_type full
_refine_ls_number_parameters 786
_refine_ls_number_reflns 15295
_refine_ls_number_restraints 146
_refine_ls_restrained_S_all 1.031
_refine_ls_R_factor_all 0.0823
_refine_ls_R_factor_gt 0.0438
_refine_ls_shift/su_max 0.001
_refine_ls_shift/su_mean 0.000
_refine_ls_structure_factor_coef Fsqd
_refine_ls_weighting_details 'w=1/[\s^2^(Fo^2^)+(0.0422P)^2^+0.3934P] where P=(Fo^2^+2Fc^2^)/3'
_refine_ls_weighting_scheme calc
_refine_ls_wR_factor_gt 0.0897
_refine_ls_wR_factor_ref 0.1039
_reflns_Friedel_coverage 0.000
_reflns_number_gt 10217
_reflns_number_total 15295
_reflns_threshold_expression 'I > 2\s(I)'
_cod_data_source_file d0dt00285b2.cif
_cod_data_source_block 24
_cod_depositor_comments 'Adding full bibliography for 7703878--7703902.cif.'
_cod_database_code 7703881
_shelx_shelxl_version_number 2018/3
_shelx_space_group_comment
;
The symmetry employed for this shelxl refinement is uniquely defined
by the following loop, which should always be used as a source of
symmetry information in preference to the above space-group names.
They are only intended as comments.
;
_shelx_estimated_absorpt_t_max 0.990
_shelx_estimated_absorpt_t_min 0.927
_olex2_refinement_description
;
1. Fixed Uiso
 At 1.2 times of:
  All C(H) groups, All C(H,H) groups, All N(H,H) groups
 At 1.5 times of:
  All C(H,H,H) groups
2. Restrained distances
 C69-C70 \\sim C70-C71 \\sim C71-C72 \\sim C72-C73 \\sim C73-C74
 with sigma of 0.02
 C69-C71 \\sim C71-C73 \\sim C70-C72 \\sim C72-C74
 with sigma of 0.04
 C63-C64 \\sim C64-C65 \\sim C65-C66 \\sim C66-C67 \\sim C67-C68
 with sigma of 0.02
 C63-C65 \\sim C65-C67 \\sim C64-C66 \\sim C66-C68
 with sigma of 0.04
3. Uiso/Uaniso restraints and constraints
C69 \\sim C70 \\sim C71 \\sim C72 \\sim C73 \\sim C74: within 2A with sigma of
0.04 and sigma for terminal atoms of 0.08
C63 \\sim C64 \\sim C65 \\sim C66 \\sim C67 \\sim C68: within 2A with sigma of
0.04 and sigma for terminal atoms of 0.08
4. Rigid body (RIGU) restrains
 C69, C70, C71, C72, C73, C74
 with sigma for 1-2 distances of 0.004 and sigma for 1-3 distances of 0.004
 C63, C64, C65, C66, C67, C68
 with sigma for 1-2 distances of 0.004 and sigma for 1-3 distances of 0.004
5. Others
 Fixed Sof: C69(0.5) H69A(0.5) H69B(0.5) H69C(0.5) C70(0.5) H70A(0.5)
 H70B(0.5) C71(0.5) H71A(0.5) H71B(0.5) C72(0.5) H72A(0.5) H72B(0.5) C73(0.5)
 H73A(0.5) H73B(0.5) C74(0.5) H74A(0.5) H74B(0.5) H74C(0.5)
6.a Ternary CH refined with riding coordinates:
 C32(H32), C45(H45), C24(H24), C57(H57), C21(H21), C48(H48), C12(H12),
 C36(H36), C60(H60), C9(H9)
6.b Secondary CH2 refined with riding coordinates:
 N7(H7A,H7B), C70(H70A,H70B), C71(H71A,H71B), C72(H72A,H72B), C73(H73A,H73B),
 C64(H64A,H64B), C65(H65A,H65B), C66(H66A,H66B), C67(H67A,H67B)
6.c Me refined with riding coordinates:
 C69(H69A,H69B,H69C), C74(H74A,H74B,H74C), C63(H63A,H63B,H63C), C68(H68A,H68B,
 H68C)
6.d Aromatic/amide H refined with riding coordinates:
 C33(H33), C30(H30), C29(H29), C41(H41), C17(H17), C18(H18), C42(H42),
 C19(H19), C54(H54), C7(H7), C53(H53), C43(H43), C55(H55), C5(H5), C6(H6)
6.e Idealised Me refined as rotating group:
 C47(H47A,H47B,H47C), C35(H35A,H35B,H35C), C58(H58A,H58B,H58C), C22(H22A,H22B,
 H22C), C46(H46A,H46B,H46C), C34(H34A,H34B,H34C), C23(H23A,H23B,H23C), C26(H26A,
 H26B,H26C), C25(H25A,H25B,H25C), C50(H50A,H50B,H50C), C49(H49A,H49B,H49C),
 C59(H59A,H59B,H59C), C37(H37A,H37B,H37C), C13(H13A,H13B,H13C), C14(H14A,H14B,
 H14C), C61(H61A,H61B,H61C), C11(H11A,H11B,H11C), C10(H10A,H10B,H10C), C38(H38A,
 H38B,H38C), C62(H62A,H62B,H62C)
;
_olex2_submission_special_instructions 'No special instructions were received'

loop_
_space_group_symop_operation_xyz
'x, y, z'
'-x, -y, -z'

loop_
_atom_site_label
_atom_site_type_symbol
_atom_site_fract_x
_atom_site_fract_y
_atom_site_fract_z
_atom_site_U_iso_or_equiv
_atom_site_adp_type
_atom_site_occupancy
_atom_site_site_symmetry_order
_atom_site_calc_flag
_atom_site_refinement_flags_posn
_atom_site_refinement_flags_adp
_atom_site_refinement_flags_occupancy
_atom_site_disorder_assembly
_atom_site_disorder_group
Rh2 Rh 0.31866(2) 0.21875(2) 0.34457(2) 0.01780(7) Uani 1 1 d . . . . .
Rh1 Rh 0.36207(2) 0.11492(2) 0.23836(2) 0.01971(8) Uani 1 1 d . . . . .
O2 O 0.48757(16) 0.07383(14) 0.35169(12) 0.0287(5) Uani 1 1 d . . . . .
N4 N 0.25276(18) 0.03695(15) 0.30189(14) 0.0194(6) Uani 1 1 d . . . . .
N1 N 0.46032(18) 0.20863(16) 0.18418(14) 0.0223(6) Uani 1 1 d . . . . .
N5 N 0.20074(18) 0.05192(15) 0.36965(14) 0.0197(6) Uani 1 1 d . . . . .
N2 N 0.47606(19) 0.28305(15) 0.21215(14) 0.0204(6) Uani 1 1 d . . . . .
N3 N 0.42047(18) 0.30411(15) 0.27751(14) 0.0187(6) Uani 1 1 d . . . . .
N6 N 0.21934(18) 0.12462(15) 0.39947(14) 0.0187(6) Uani 1 1 d . . . . .
N7 N 0.18704(19) 0.31800(16) 0.38187(16) 0.0301(7) Uani 1 1 d . . . . .
H7A H 0.132678 0.288991 0.377172 0.036 Uiso 1 1 calc R . . . .
H7B H 0.181893 0.318998 0.432229 0.036 Uiso 1 1 calc R . . . .
C2 C 0.4234(2) 0.12014(19) 0.33058(17) 0.0214(7) Uani 1 1 d . . . . .
C33 C 0.1347(2) -0.1147(2) 0.19968(18) 0.0290(8) Uani 1 1 d . . . . .
H33 H 0.084284 -0.110915 0.170736 0.035 Uiso 1 1 calc R . . . .
O1 O 0.4557(2) -0.02793(17) 0.12786(15) 0.0597(8) Uani 1 1 d . . . . .
C27 C 0.2270(2) -0.04484(19) 0.27393(17) 0.0207(7) Uani 1 1 d . . . . .
C15 C 0.4454(2) 0.39080(19) 0.29730(17) 0.0202(7) Uani 1 1 d . . . . .
C28 C 0.2839(2) -0.12839(19) 0.28411(18) 0.0232(7) Uani 1 1 d . . . . .
C30 C 0.1894(3) -0.1975(2) 0.20976(19) 0.0332(8) Uani 1 1 d . . . . .
H30 H 0.176917 -0.250013 0.187385 0.040 Uiso 1 1 calc R . . . .
C40 C 0.2034(2) 0.1303(2) 0.53565(18) 0.0259(8) Uani 1 1 d . . . . .
C31 C 0.1525(2) -0.0367(2) 0.23148(18) 0.0255(7) Uani 1 1 d . . . . .
C29 C 0.2616(3) -0.2041(2) 0.25188(19) 0.0303(8) Uani 1 1 d . . . . .
H29 H 0.297381 -0.261808 0.259293 0.036 Uiso 1 1 calc R . . . .
C41 C 0.1424(3) 0.1482(2) 0.60610(19) 0.0346(9) Uani 1 1 d . . . . .
H41 H 0.172607 0.144594 0.648292 0.041 Uiso 1 1 calc R . . . .
C32 C 0.3637(2) -0.1386(2) 0.32996(19) 0.0279(8) Uani 1 1 d . . . . .
H32 H 0.373281 -0.076101 0.343418 0.034 Uiso 1 1 calc R . . . .
C45 C 0.3158(2) 0.0992(2) 0.52633(18) 0.0280(8) Uani 1 1 d . . . . .
H45 H 0.354051 0.130658 0.479404 0.034 Uiso 1 1 calc R . . . .
C3 C 0.5360(3) 0.1896(2) 0.11561(18) 0.0284(8) Uani 1 1 d . . . . .
C39 C 0.1562(2) 0.13720(19) 0.47419(18) 0.0235(7) Uani 1 1 d . . . . .
C16 C 0.4725(2) 0.3952(2) 0.36631(18) 0.0252(7) Uani 1 1 d . . . . .
C47 C 0.3332(3) -0.0042(2) 0.5166(2) 0.0385(9) Uani 1 1 d . . . . .
H47A H 0.297733 -0.036647 0.562513 0.058 Uiso 1 1 calc GR . . . .
H47B H 0.406518 -0.023190 0.507178 0.058 Uiso 1 1 calc GR . . . .
H47C H 0.306328 -0.018815 0.474037 0.058 Uiso 1 1 calc GR . . . .
C17 C 0.4975(3) 0.4783(2) 0.3849(2) 0.0371(9) Uani 1 1 d . . . . .
H17 H 0.515629 0.482104 0.431561 0.045 Uiso 1 1 calc R . . . .
C20 C 0.4457(2) 0.4688(2) 0.24704(18) 0.0278(8) Uani 1 1 d . . . . .
C24 C 0.4262(3) 0.4694(2) 0.16864(19) 0.0341(9) Uani 1 1 d . . . . .
H24 H 0.392431 0.412957 0.165528 0.041 Uiso 1 1 calc R . . . .
C18 C 0.4966(3) 0.5555(2) 0.3369(2) 0.0453(10) Uani 1 1 d . . . . .
H18 H 0.513163 0.611907 0.350754 0.054 Uiso 1 1 calc R . . . .
C57 C 0.2116(3) 0.4581(3) 0.4757(2) 0.0486(11) Uani 1 1 d . . . . .
H57 H 0.265243 0.405604 0.466257 0.058 Uiso 1 1 calc R . . . .
C44 C 0.0503(2) 0.16061(19) 0.48374(19) 0.0261(8) Uani 1 1 d . . . . .
C21 C 0.4845(3) 0.3111(2) 0.41762(19) 0.0296(8) Uani 1 1 d . . . . .
H21 H 0.431618 0.269803 0.414256 0.036 Uiso 1 1 calc R . . . .
C42 C 0.0384(3) 0.1713(2) 0.6160(2) 0.0391(10) Uani 1 1 d . . . . .
H42 H -0.002257 0.182868 0.664694 0.047 Uiso 1 1 calc R . . . .
C48 C -0.0046(2) 0.1653(2) 0.4196(2) 0.0310(8) Uani 1 1 d . . . . .
H48 H 0.048216 0.166172 0.371204 0.037 Uiso 1 1 calc R . . . .
C8 C 0.5052(3) 0.1960(2) 0.04774(19) 0.0346(9) Uani 1 1 d . . . . .
C12 C 0.3971(3) 0.2223(2) 0.0415(2) 0.0397(9) Uani 1 1 d . . . . .
H12 H 0.353136 0.220836 0.093653 0.048 Uiso 1 1 calc R . . . .
C52 C 0.1760(3) 0.4816(2) 0.4039(2) 0.0387(10) Uani 1 1 d . . . . .
C1 C 0.4164(3) 0.0268(2) 0.1683(2) 0.0339(9) Uani 1 1 d . . . . .
C35 C 0.4672(3) -0.1798(2) 0.2866(2) 0.0423(10) Uani 1 1 d . . . . .
H35A H 0.460147 -0.241185 0.272352 0.063 Uiso 1 1 calc GR . . . .
H35B H 0.516756 -0.183674 0.318508 0.063 Uiso 1 1 calc GR . . . .
H35C H 0.491059 -0.140914 0.241292 0.063 Uiso 1 1 calc GR . . . .
C51 C 0.1616(2) 0.4127(2) 0.3592(2) 0.0324(9) Uani 1 1 d . . . . .
C58 C 0.1240(3) 0.4266(3) 0.5388(2) 0.0543(11) Uani 1 1 d . . . . .
H58A H 0.072752 0.478211 0.552504 0.081 Uiso 1 1 calc GR . . . .
H58B H 0.150709 0.403617 0.582796 0.081 Uiso 1 1 calc GR . . . .
H58C H 0.092337 0.377672 0.521644 0.081 Uiso 1 1 calc GR . . . .
C22 C 0.4709(3) 0.3305(2) 0.4996(2) 0.0404(9) Uani 1 1 d . . . . .
H22A H 0.528009 0.363215 0.505506 0.061 Uiso 1 1 calc GR . . . .
H22B H 0.469438 0.272676 0.530043 0.061 Uiso 1 1 calc GR . . . .
H22C H 0.406577 0.368196 0.516237 0.061 Uiso 1 1 calc GR . . . .
C46 C 0.3607(3) 0.1211(2) 0.59103(19) 0.0389(9) Uani 1 1 d . . . . .
H46A H 0.345086 0.186239 0.600409 0.058 Uiso 1 1 calc GR . . . .
H46B H 0.434997 0.106828 0.578088 0.058 Uiso 1 1 calc GR . . . .
H46C H 0.331055 0.084420 0.636324 0.058 Uiso 1 1 calc GR . . . .
C34 C 0.3277(3) -0.1948(2) 0.4030(2) 0.0402(9) Uani 1 1 d . . . . .
H34A H 0.261573 -0.167351 0.430172 0.060 Uiso 1 1 calc GR . . . .
H34B H 0.377888 -0.195782 0.434120 0.060 Uiso 1 1 calc GR . . . .
H34C H 0.320611 -0.257483 0.391696 0.060 Uiso 1 1 calc GR . . . .
C36 C 0.0940(3) 0.0534(2) 0.2171(2) 0.0405(9) Uani 1 1 d . . . . .
H36 H 0.097327 0.094497 0.257277 0.049 Uiso 1 1 calc R . . . .
C23 C 0.5888(3) 0.2605(2) 0.3903(2) 0.0480(10) Uani 1 1 d . . . . .
H23A H 0.596414 0.244601 0.338203 0.072 Uiso 1 1 calc GR . . . .
H23B H 0.595156 0.204572 0.422169 0.072 Uiso 1 1 calc GR . . . .
H23C H 0.642182 0.299756 0.392854 0.072 Uiso 1 1 calc GR . . . .
C19 C 0.4718(3) 0.5499(2) 0.2693(2) 0.0395(9) Uani 1 1 d . . . . .
H19 H 0.472351 0.603061 0.236387 0.047 Uiso 1 1 calc R . . . .
C26 C 0.5296(3) 0.4650(2) 0.1106(2) 0.0471(10) Uani 1 1 d . . . . .
H26A H 0.567249 0.516651 0.115869 0.071 Uiso 1 1 calc GR . . . .
H26B H 0.517322 0.468037 0.059718 0.071 Uiso 1 1 calc GR . . . .
H26C H 0.569685 0.407499 0.119267 0.071 Uiso 1 1 calc GR . . . .
C25 C 0.3561(3) 0.5518(2) 0.1503(2) 0.0510(11) Uani 1 1 d . . . . .
H25A H 0.293811 0.556659 0.190387 0.077 Uiso 1 1 calc GR . . . .
H25B H 0.338143 0.544051 0.102491 0.077 Uiso 1 1 calc GR . . . .
H25C H 0.391390 0.607532 0.146391 0.077 Uiso 1 1 calc GR . . . .
C60 C 0.1020(3) 0.3570(3) 0.2488(2) 0.0503(11) Uani 1 1 d . . . . .
H60 H 0.101240 0.297935 0.279828 0.060 Uiso 1 1 calc R . . . .
C56 C 0.1197(3) 0.4310(2) 0.2969(2) 0.0425(10) Uani 1 1 d . . . . .
C54 C 0.1097(4) 0.5919(3) 0.3200(3) 0.0659(15) Uani 1 1 d . . . . .
H54 H 0.091992 0.653905 0.306056 0.079 Uiso 1 1 calc R . . . .
C50 C -0.0781(3) 0.2514(2) 0.4186(2) 0.0446(10) Uani 1 1 d . . . . .
H50A H -0.133496 0.249897 0.463839 0.067 Uiso 1 1 calc GR . . . .
H50B H -0.106726 0.253783 0.373894 0.067 Uiso 1 1 calc GR . . . .
H50C H -0.041114 0.305601 0.417327 0.067 Uiso 1 1 calc GR . . . .
C9 C 0.6713(3) 0.1504(3) 0.1938(2) 0.0431(10) Uani 1 1 d . . . . .
H9 H 0.610083 0.164922 0.235114 0.052 Uiso 1 1 calc R . . . .
C7 C 0.5801(4) 0.1756(3) -0.0171(2) 0.0517(11) Uani 1 1 d . . . . .
H7 H 0.562129 0.180726 -0.064451 0.062 Uiso 1 1 calc R . . . .
C49 C -0.0614(3) 0.0799(2) 0.4242(2) 0.0447(10) Uani 1 1 d . . . . .
H49A H -0.011909 0.026010 0.415990 0.067 Uiso 1 1 calc GR . . . .
H49B H -0.101417 0.085572 0.385519 0.067 Uiso 1 1 calc GR . . . .
H49C H -0.107178 0.073136 0.473945 0.067 Uiso 1 1 calc GR . . . .
C53 C 0.1505(3) 0.5713(2) 0.3815(3) 0.0552(12) Uani 1 1 d . . . . .
H53 H 0.161550 0.619464 0.409520 0.066 Uiso 1 1 calc R . . . .
C43 C -0.0058(3) 0.1773(2) 0.5556(2) 0.0368(9) Uani 1 1 d . . . . .
H43 H -0.077263 0.193506 0.563220 0.044 Uiso 1 1 calc R . . . .
C4 C 0.6361(3) 0.1615(2) 0.1204(2) 0.0390(9) Uani 1 1 d . . . . .
C59 C 0.2587(3) 0.5356(3) 0.5021(3) 0.0744(16) Uani 1 1 d . . . . .
H59A H 0.311718 0.558767 0.460754 0.112 Uiso 1 1 calc GR . . . .
H59B H 0.289192 0.512766 0.544385 0.112 Uiso 1 1 calc GR . . . .
H59C H 0.205602 0.585053 0.518243 0.112 Uiso 1 1 calc GR . . . .
C55 C 0.0939(3) 0.5227(3) 0.2777(3) 0.0593(13) Uani 1 1 d . . . . .
H55 H 0.065156 0.537901 0.235174 0.071 Uiso 1 1 calc R . . . .
C37 C -0.0187(3) 0.0444(3) 0.2206(3) 0.0626(13) Uani 1 1 d . . . . .
H37A H -0.024911 0.013523 0.176571 0.094 Uiso 1 1 calc GR . . . .
H37B H -0.055513 0.105327 0.221011 0.094 Uiso 1 1 calc GR . . . .
H37C H -0.047900 0.008453 0.266462 0.094 Uiso 1 1 calc GR . . . .
C5 C 0.7070(3) 0.1409(3) 0.0543(3) 0.0576(12) Uani 1 1 d . . . . .
H5 H 0.775791 0.121506 0.056010 0.069 Uiso 1 1 calc R . . . .
C13 C 0.3571(3) 0.1566(3) -0.0033(2) 0.0564(12) Uani 1 1 d . . . . .
H13A H 0.395933 0.159351 -0.055655 0.085 Uiso 1 1 calc GR . . . .
H13B H 0.284618 0.174139 -0.001660 0.085 Uiso 1 1 calc GR . . . .
H13C H 0.365004 0.094099 0.018606 0.085 Uiso 1 1 calc GR . . . .
C14 C 0.3839(4) 0.3203(3) 0.0069(2) 0.0612(12) Uani 1 1 d . . . . .
H14A H 0.403504 0.363352 0.038091 0.092 Uiso 1 1 calc GR . . . .
H14B H 0.312319 0.335382 0.004477 0.092 Uiso 1 1 calc GR . . . .
H14C H 0.427489 0.324373 -0.043911 0.092 Uiso 1 1 calc GR . . . .
C61 C -0.0003(4) 0.3732(4) 0.2252(3) 0.0887(17) Uani 1 1 d . . . . .
H61A H -0.055472 0.385071 0.269554 0.133 Uiso 1 1 calc GR . . . .
H61B H -0.012351 0.318830 0.201946 0.133 Uiso 1 1 calc GR . . . .
H61C H 0.001545 0.425986 0.188994 0.133 Uiso 1 1 calc GR . . . .
C11 C 0.7127(3) 0.0527(3) 0.2098(3) 0.0624(13) Uani 1 1 d . . . . .
H11A H 0.660040 0.011132 0.210876 0.094 Uiso 1 1 calc GR . . . .
H11B H 0.731579 0.047842 0.258551 0.094 Uiso 1 1 calc GR . . . .
H11C H 0.772997 0.036163 0.170266 0.094 Uiso 1 1 calc GR . . . .
C10 C 0.7488(3) 0.2183(3) 0.1953(2) 0.0560(12) Uani 1 1 d . . . . .
H10A H 0.809180 0.207057 0.154486 0.084 Uiso 1 1 calc GR . . . .
H10B H 0.768913 0.210605 0.243656 0.084 Uiso 1 1 calc GR . . . .
H10C H 0.718017 0.280754 0.188809 0.084 Uiso 1 1 calc GR . . . .
C38 C 0.1440(4) 0.0979(3) 0.1431(3) 0.0746(15) Uani 1 1 d . . . . .
H38A H 0.213610 0.110108 0.144262 0.112 Uiso 1 1 calc GR . . . .
H38B H 0.104534 0.155580 0.133942 0.112 Uiso 1 1 calc GR . . . .
H38C H 0.146600 0.057039 0.102858 0.112 Uiso 1 1 calc GR . . . .
C6 C 0.6788(4) 0.1484(3) -0.0133(3) 0.0658(14) Uani 1 1 d . . . . .
H6 H 0.728285 0.134602 -0.057983 0.079 Uiso 1 1 calc R . . . .
C62 C 0.1892(3) 0.3461(3) 0.1810(3) 0.0673(13) Uani 1 1 d . . . . .
H62A H 0.196413 0.404761 0.151826 0.101 Uiso 1 1 calc GR . . . .
H62B H 0.175292 0.300107 0.149668 0.101 Uiso 1 1 calc GR . . . .
H62C H 0.252559 0.326492 0.197321 0.101 Uiso 1 1 calc GR . . . .
C69 C -0.1803(15) 0.3867(11) -0.0103(14) 0.139(7) Uani 0.5 1 d D U P A -1
H69A H -0.232826 0.352584 0.023657 0.208 Uiso 0.5 1 calc R . P A -1
H69B H -0.212919 0.441247 -0.032311 0.208 Uiso 0.5 1 calc R . P A -1
H69C H -0.142585 0.347818 -0.050444 0.208 Uiso 0.5 1 calc R . P A -1
C70 C -0.111(2) 0.414(2) 0.0310(14) 0.233(11) Uani 0.5 1 d D U P A -1
H70A H -0.154726 0.448439 0.072623 0.279 Uiso 0.5 1 calc R . P A -1
H70B H -0.085261 0.356163 0.054713 0.279 Uiso 0.5 1 calc R . P A -1
C71 C -0.024(3) 0.464(3) 0.004(2) 0.247(11) Uani 0.5 1 d D U P A -1
H71A H 0.019097 0.420679 -0.031084 0.297 Uiso 0.5 1 calc R . P A -1
H71B H -0.052185 0.511486 -0.028717 0.297 Uiso 0.5 1 calc R . P A -1
C72 C 0.052(3) 0.511(3) 0.023(2) 0.280(11) Uani 0.5 1 d D U P A -1
H72A H 0.074805 0.463731 0.058089 0.336 Uiso 0.5 1 calc R . P A -1
H72B H 0.006016 0.555140 0.056411 0.336 Uiso 0.5 1 calc R . P A -1
C73 C 0.140(3) 0.5607(19) 0.0055(19) 0.295(14) Uani 0.5 1 d D U P A -1
H73A H 0.180046 0.543870 -0.044850 0.354 Uiso 0.5 1 calc R . P A -1
H73B H 0.182566 0.538342 0.041808 0.354 Uiso 0.5 1 calc R . P A -1
C74 C 0.129(4) 0.660(2) 0.005(2) 0.40(2) Uani 0.5 1 d D U P A -1
H74A H 0.196454 0.682968 -0.007621 0.601 Uiso 0.5 1 calc R . P A -1
H74B H 0.089864 0.684086 -0.031879 0.601 Uiso 0.5 1 calc R . P A -1
H74C H 0.092398 0.678526 0.055279 0.601 Uiso 0.5 1 calc R . P A -1
C63 C 0.2345(15) 0.4578(17) -0.2200(18) 0.552(18) Uani 1 1 d D U . . .
H63A H 0.286025 0.489726 -0.256829 0.829 Uiso 1 1 calc R . . . .
H63B H 0.166142 0.485643 -0.222495 0.829 Uiso 1 1 calc R . . . .
H63C H 0.245334 0.462535 -0.169430 0.829 Uiso 1 1 calc R . . . .
C64 C 0.2426(15) 0.3679(17) -0.2357(14) 0.488(15) Uani 1 1 d D U . . .
H64A H 0.315608 0.349618 -0.237062 0.586 Uiso 1 1 calc R . . . .
H64B H 0.238033 0.372255 -0.289044 0.586 Uiso 1 1 calc R . . . .
C65 C 0.1978(12) 0.2862(14) -0.2093(12) 0.468(13) Uani 1 1 d D U . . .
H65A H 0.155419 0.280914 -0.245964 0.562 Uiso 1 1 calc R . . . .
H65B H 0.256593 0.240009 -0.223342 0.562 Uiso 1 1 calc R . . . .
C66 C 0.1411(15) 0.2446(16) -0.1447(12) 0.472(13) Uani 1 1 d D U . . .
H66A H 0.085001 0.293932 -0.133949 0.566 Uiso 1 1 calc R . . . .
H66B H 0.185409 0.255082 -0.110623 0.566 Uiso 1 1 calc R . . . .
C67 C 0.0890(10) 0.1742(14) -0.1003(12) 0.393(12) Uani 1 1 d D U . . .
H67A H 0.055567 0.150740 -0.136832 0.472 Uiso 1 1 calc R . . . .
H67B H 0.146763 0.127921 -0.097261 0.472 Uiso 1 1 calc R . . . .
C68 C 0.0206(16) 0.153(2) -0.0330(12) 0.517(16) Uani 1 1 d D U . . .
H68A H 0.009542 0.088021 -0.029773 0.776 Uiso 1 1 calc R . . . .
H68B H 0.048784 0.166559 0.009297 0.776 Uiso 1 1 calc R . . . .
H68C H -0.044515 0.189903 -0.031186 0.776 Uiso 1 1 calc R . . . .

loop_
_atom_site_aniso_label
_atom_site_aniso_U_11
_atom_site_aniso_U_22
_atom_site_aniso_U_33
_atom_site_aniso_U_23
_atom_site_aniso_U_13
_atom_site_aniso_U_12
Rh2 0.01935(14) 0.00951(12) 0.02298(15) -0.00104(10) -0.00237(11) 0.00052(10)
Rh1 0.02360(14) 0.01209(12) 0.02220(15) -0.00169(10) -0.00265(11) -0.00111(10)
O2 0.0270(13) 0.0255(12) 0.0317(14) -0.0005(10) -0.0071(11) 0.0070(10)
N4 0.0181(13) 0.0131(13) 0.0263(16) -0.0033(11) -0.0037(12) 0.0008(10)
N1 0.0246(14) 0.0179(13) 0.0221(15) -0.0028(11) 0.0001(12) -0.0026(11)
N5 0.0171(13) 0.0123(13) 0.0286(16) 0.0003(11) -0.0047(12) 0.0026(10)
N2 0.0260(14) 0.0132(13) 0.0203(15) 0.0004(11) -0.0029(12) 0.0000(11)
N3 0.0220(14) 0.0110(12) 0.0213(15) -0.0010(11) -0.0019(12) 0.0003(10)
N6 0.0201(13) 0.0109(12) 0.0230(15) -0.0032(11) -0.0009(11) 0.0010(10)
N7 0.0265(15) 0.0149(13) 0.0458(19) -0.0011(13) -0.0028(14) 0.0006(11)
C2 0.0242(17) 0.0126(15) 0.0232(18) -0.0017(13) 0.0047(15) -0.0050(13)
C33 0.0312(19) 0.0325(19) 0.0254(19) -0.0021(15) -0.0073(16) -0.0109(16)
O1 0.087(2) 0.0313(15) 0.0492(18) -0.0197(14) 0.0142(16) -0.0066(15)
C27 0.0206(16) 0.0156(15) 0.0248(18) -0.0010(13) -0.0018(14) -0.0044(13)
C15 0.0200(16) 0.0139(15) 0.0261(18) -0.0052(13) -0.0026(14) -0.0012(13)
C28 0.0256(17) 0.0151(15) 0.0286(19) -0.0020(14) -0.0041(15) -0.0046(13)
C30 0.044(2) 0.0279(19) 0.029(2) -0.0078(16) -0.0032(18) -0.0152(17)
C40 0.0312(19) 0.0160(16) 0.0273(19) -0.0019(14) 0.0008(16) -0.0036(14)
C31 0.0213(17) 0.0265(17) 0.0280(19) -0.0012(15) -0.0040(15) -0.0037(14)
C29 0.038(2) 0.0170(16) 0.033(2) -0.0038(15) -0.0037(17) 0.0000(15)
C41 0.047(2) 0.0262(18) 0.026(2) -0.0026(16) 0.0006(18) -0.0057(17)
C32 0.0314(19) 0.0128(15) 0.040(2) -0.0015(15) -0.0117(17) 0.0023(14)
C45 0.0311(19) 0.0288(18) 0.0235(19) 0.0018(15) -0.0035(15) -0.0094(15)
C3 0.039(2) 0.0175(16) 0.0232(19) -0.0034(14) 0.0065(16) -0.0069(15)
C39 0.0246(17) 0.0128(15) 0.0276(19) -0.0036(14) 0.0056(15) -0.0012(13)
C16 0.0302(18) 0.0188(16) 0.0271(19) -0.0005(14) -0.0076(15) -0.0024(14)
C47 0.034(2) 0.0302(19) 0.049(2) -0.0020(18) -0.0083(18) 0.0038(16)
C17 0.059(2) 0.0225(18) 0.034(2) -0.0011(16) -0.0159(19) -0.0109(17)
C20 0.0327(19) 0.0198(17) 0.030(2) -0.0008(15) -0.0054(16) -0.0004(14)
C24 0.050(2) 0.0202(17) 0.033(2) 0.0048(15) -0.0130(18) -0.0065(16)
C18 0.075(3) 0.0196(18) 0.045(3) -0.0051(17) -0.014(2) -0.0143(19)
C57 0.037(2) 0.034(2) 0.074(3) -0.020(2) -0.007(2) 0.0032(18)
C44 0.0235(17) 0.0122(15) 0.038(2) -0.0020(14) 0.0034(16) -0.0012(13)
C21 0.038(2) 0.0173(16) 0.038(2) -0.0009(15) -0.0163(17) -0.0045(15)
C42 0.048(2) 0.0248(19) 0.033(2) -0.0049(16) 0.0144(19) -0.0017(17)
C48 0.0186(17) 0.0214(17) 0.048(2) -0.0015(16) -0.0007(16) 0.0029(14)
C8 0.051(2) 0.0250(18) 0.025(2) -0.0025(15) 0.0010(18) -0.0145(17)
C12 0.063(3) 0.033(2) 0.024(2) 0.0022(16) -0.0095(19) -0.0099(19)
C52 0.0280(19) 0.0194(18) 0.059(3) -0.0071(18) 0.0106(19) -0.0012(15)
C1 0.042(2) 0.0188(18) 0.038(2) 0.0019(17) -0.0020(18) -0.0100(16)
C35 0.034(2) 0.040(2) 0.054(3) -0.0091(19) -0.0123(19) 0.0052(17)
C51 0.0241(18) 0.0164(17) 0.047(2) 0.0061(16) 0.0052(17) 0.0059(14)
C58 0.050(3) 0.053(3) 0.055(3) -0.010(2) -0.002(2) 0.000(2)
C22 0.055(2) 0.030(2) 0.040(2) 0.0022(17) -0.018(2) -0.0057(18)
C46 0.048(2) 0.038(2) 0.032(2) 0.0015(17) -0.0133(18) -0.0068(18)
C34 0.049(2) 0.032(2) 0.043(2) 0.0014(18) -0.0182(19) -0.0038(18)
C36 0.039(2) 0.031(2) 0.058(3) -0.0047(19) -0.026(2) 0.0034(17)
C23 0.061(3) 0.035(2) 0.049(3) -0.0063(19) -0.019(2) 0.014(2)
C19 0.064(3) 0.0166(17) 0.038(2) 0.0036(16) -0.012(2) -0.0070(17)
C26 0.065(3) 0.036(2) 0.034(2) 0.0050(18) -0.001(2) -0.007(2)
C25 0.064(3) 0.030(2) 0.060(3) 0.012(2) -0.024(2) -0.004(2)
C60 0.049(3) 0.046(2) 0.059(3) 0.012(2) -0.022(2) -0.004(2)
C56 0.040(2) 0.027(2) 0.051(3) 0.0048(18) 0.004(2) 0.0055(17)
C54 0.071(3) 0.023(2) 0.078(4) 0.014(2) 0.022(3) 0.012(2)
C50 0.026(2) 0.033(2) 0.068(3) 0.0039(19) -0.004(2) 0.0077(16)
C9 0.028(2) 0.050(2) 0.045(3) 0.000(2) -0.0005(18) 0.0048(18)
C7 0.074(3) 0.050(3) 0.028(2) -0.0109(19) 0.004(2) -0.019(2)
C49 0.031(2) 0.033(2) 0.072(3) -0.001(2) -0.015(2) -0.0069(17)
C53 0.051(3) 0.020(2) 0.078(3) -0.003(2) 0.017(2) -0.0007(18)
C43 0.0292(19) 0.0204(18) 0.050(3) -0.0014(17) 0.0111(19) -0.0001(15)
C4 0.035(2) 0.036(2) 0.036(2) -0.0051(17) 0.0109(18) -0.0026(17)
C59 0.052(3) 0.057(3) 0.120(5) -0.046(3) -0.019(3) 0.000(2)
C55 0.060(3) 0.041(3) 0.060(3) 0.019(2) 0.005(2) 0.016(2)
C37 0.038(2) 0.068(3) 0.082(4) -0.002(3) -0.020(2) 0.009(2)
C5 0.044(3) 0.065(3) 0.054(3) -0.015(2) 0.012(2) -0.001(2)
C13 0.074(3) 0.053(3) 0.050(3) -0.009(2) -0.026(2) -0.009(2)
C14 0.090(3) 0.038(2) 0.053(3) 0.006(2) -0.016(3) -0.004(2)
C61 0.056(3) 0.113(5) 0.101(4) 0.006(4) -0.031(3) -0.009(3)
C11 0.046(3) 0.057(3) 0.072(3) 0.014(2) -0.001(2) 0.007(2)
C10 0.041(2) 0.064(3) 0.064(3) -0.004(2) -0.013(2) -0.005(2)
C38 0.069(3) 0.051(3) 0.103(4) 0.038(3) -0.031(3) -0.006(2)
C6 0.061(3) 0.080(3) 0.043(3) -0.017(3) 0.022(2) -0.012(3)
C62 0.066(3) 0.068(3) 0.069(3) -0.019(3) -0.010(3) -0.011(3)
C69 0.137(13) 0.108(12) 0.204(19) 0.040(13) -0.119(14) -0.020(10)
C70 0.30(2) 0.27(3) 0.20(2) 0.107(17) -0.172(18) -0.176(18)
C71 0.28(2) 0.29(3) 0.23(3) 0.105(19) -0.169(18) -0.143(19)
C72 0.35(3) 0.30(2) 0.27(3) 0.153(18) -0.221(19) -0.18(2)
C73 0.40(3) 0.31(3) 0.25(3) 0.17(2) -0.21(2) -0.24(2)
C74 0.67(6) 0.32(3) 0.21(3) 0.10(3) -0.02(4) -0.31(3)
C63 0.199(16) 0.65(3) 0.79(5) -0.20(4) -0.14(2) 0.21(2)
C64 0.165(15) 0.75(4) 0.52(3) -0.26(3) 0.081(16) -0.09(2)
C65 0.169(15) 0.82(3) 0.43(3) -0.30(3) 0.035(14) -0.189(17)
C66 0.164(18) 0.80(3) 0.46(3) -0.16(2) -0.033(16) -0.057(18)
C67 0.113(11) 0.66(3) 0.44(3) -0.32(2) -0.021(12) -0.089(13)
C68 0.26(2) 1.02(5) 0.32(2) -0.15(3) -0.088(16) -0.15(3)

loop_
_atom_type_symbol
_atom_type_description
_atom_type_scat_dispersion_real
_atom_type_scat_dispersion_imag
_atom_type_scat_source
C C 0.0033 0.0016 'International Tables Vol C Tables 4.2.6.8 and 6.1.1.4'
H H 0.0000 0.0000 'International Tables Vol C Tables 4.2.6.8 and 6.1.1.4'
N N 0.0061 0.0033 'International Tables Vol C Tables 4.2.6.8 and 6.1.1.4'
O O 0.0106 0.0060 'International Tables Vol C Tables 4.2.6.8 and 6.1.1.4'
Rh Rh -1.1178 0.9187 'International Tables Vol C Tables 4.2.6.8 and 6.1.1.4'

loop_
_geom_angle_atom_site_label_1
_geom_angle_atom_site_label_2
_geom_angle_atom_site_label_3
_geom_angle
_geom_angle_site_symmetry_1
_geom_angle_site_symmetry_3
_geom_angle_publ_flag
N3 Rh2 Rh1 86.65(7) . . ?
N3 Rh2 N7 100.34(9) . . ?
N6 Rh2 Rh1 86.26(7) . . ?
N6 Rh2 N3 172.81(9) . . ?
N6 Rh2 N7 83.53(9) . . ?
N7 Rh2 Rh1 131.76(8) . . ?
C2 Rh2 Rh1 53.73(10) . . ?
C2 Rh2 N3 89.40(11) . . ?
C2 Rh2 N6 87.39(10) . . ?
C2 Rh2 N7 168.80(11) . . ?
N4 Rh1 Rh2 86.05(7) . . ?
N4 Rh1 N1 171.48(9) . . ?
N4 Rh1 C2 89.37(10) . . ?
N1 Rh1 Rh2 86.06(7) . . ?
N1 Rh1 C2 87.80(10) . . ?
C2 Rh1 Rh2 48.43(8) . . ?
C1 Rh1 Rh2 168.08(11) . . ?
C1 Rh1 N4 95.11(12) . . ?
C1 Rh1 N1 93.28(12) . . ?
C1 Rh1 C2 119.67(14) . . ?
N5 N4 Rh1 126.19(18) . . ?
N5 N4 C27 112.5(2) . . ?
C27 N4 Rh1 121.29(19) . . ?
N2 N1 Rh1 125.36(19) . . ?
N2 N1 C3 111.2(2) . . ?
C3 N1 Rh1 122.29(18) . . ?
N4 N5 N6 116.6(2) . . ?
N3 N2 N1 118.3(2) . . ?
N2 N3 Rh2 123.36(18) . . ?
N2 N3 C15 110.2(2) . . ?
C15 N3 Rh2 126.33(19) . . ?
N5 N6 Rh2 124.67(19) . . ?
N5 N6 C39 112.8(2) . . ?
C39 N6 Rh2 122.31(17) . . ?
C51 N7 Rh2 133.7(2) . . ?
Rh2 C2 Rh1 77.84(12) . . ?
O2 C2 Rh2 150.4(3) . . ?
O2 C2 Rh1 131.7(2) . . ?
C30 C33 C31 120.8(3) . . ?
C28 C27 N4 119.2(3) . . ?
C31 C27 N4 118.8(3) . . ?
C31 C27 C28 121.8(3) . . ?
C16 C15 N3 118.7(3) . . ?
C16 C15 C20 120.7(3) . . ?
C20 C15 N3 120.6(3) . . ?
C27 C28 C32 122.6(3) . . ?
C29 C28 C27 117.4(3) . . ?
C29 C28 C32 120.0(3) . . ?
C29 C30 C33 120.2(3) . . ?
C41 C40 C45 120.7(3) . . ?
C41 C40 C39 117.9(3) . . ?
C39 C40 C45 121.3(3) . . ?
C33 C31 C27 118.1(3) . . ?
C33 C31 C36 119.4(3) . . ?
C27 C31 C36 122.4(3) . . ?
C30 C29 C28 121.7(3) . . ?
C42 C41 C40 121.3(3) . . ?
C28 C32 C35 112.7(3) . . ?
C28 C32 C34 110.8(3) . . ?
C34 C32 C35 110.5(3) . . ?
C40 C45 C47 109.9(3) . . ?
C40 C45 C46 114.1(3) . . ?
C46 C45 C47 108.8(3) . . ?
C8 C3 N1 118.9(3) . . ?
C8 C3 C4 122.3(3) . . ?
C4 C3 N1 118.7(3) . . ?
C40 C39 N6 118.8(3) . . ?
C40 C39 C44 121.3(3) . . ?
C44 C39 N6 119.8(3) . . ?
C15 C16 C21 122.2(3) . . ?
C17 C16 C15 118.6(3) . . ?
C17 C16 C21 119.0(3) . . ?
C18 C17 C16 121.4(3) . . ?
C15 C20 C24 124.8(3) . . ?
C19 C20 C15 117.6(3) . . ?
C19 C20 C24 117.5(3) . . ?
C20 C24 C26 109.1(3) . . ?
C20 C24 C25 113.1(3) . . ?
C25 C24 C26 110.8(3) . . ?
C19 C18 C17 119.4(3) . . ?
C52 C57 C58 110.8(3) . . ?
C52 C57 C59 114.1(4) . . ?
C59 C57 C58 109.2(4) . . ?
C39 C44 C48 123.1(3) . . ?
C43 C44 C39 117.7(3) . . ?
C43 C44 C48 119.2(3) . . ?
C16 C21 C22 114.4(3) . . ?
C16 C21 C23 109.6(3) . . ?
C22 C21 C23 109.1(3) . . ?
C43 C42 C41 119.9(3) . . ?
C44 C48 C50 112.8(3) . . ?
C44 C48 C49 109.7(3) . . ?
C49 C48 C50 110.4(3) . . ?
C3 C8 C12 123.3(3) . . ?
C3 C8 C7 117.2(4) . . ?
C7 C8 C12 119.4(3) . . ?
C8 C12 C13 113.3(3) . . ?
C8 C12 C14 111.8(3) . . ?
C13 C12 C14 109.1(3) . . ?
C51 C52 C57 121.1(3) . . ?
C53 C52 C57 121.5(4) . . ?
C53 C52 C51 117.3(4) . . ?
O1 C1 Rh1 174.9(3) . . ?
C52 C51 N7 118.4(3) . . ?
C56 C51 N7 118.7(3) . . ?
C56 C51 C52 122.8(3) . . ?
C31 C36 C37 113.0(3) . . ?
C38 C36 C31 110.3(3) . . ?
C38 C36 C37 110.7(3) . . ?
C18 C19 C20 122.3(3) . . ?
C56 C60 C61 113.4(4) . . ?
C62 C60 C56 110.5(3) . . ?
C62 C60 C61 110.6(4) . . ?
C51 C56 C60 123.4(3) . . ?
C51 C56 C55 117.3(4) . . ?
C55 C56 C60 119.3(4) . . ?
C53 C54 C55 120.4(4) . . ?
C4 C9 C11 112.0(3) . . ?
C4 C9 C10 111.2(3) . . ?
C11 C9 C10 111.4(3) . . ?
C6 C7 C8 121.1(4) . . ?
C54 C53 C52 121.3(4) . . ?
C42 C43 C44 122.0(3) . . ?
C3 C4 C9 123.7(3) . . ?
C5 C4 C3 117.9(4) . . ?
C5 C4 C9 118.4(4) . . ?
C54 C55 C56 120.8(4) . . ?
C6 C5 C4 120.7(4) . . ?
C7 C6 C5 120.7(4) . . ?
C71 C70 C69 128(2) . . ?
C72 C71 C70 147(2) . . ?
C71 C72 C73 154(3) . . ?
C72 C73 C74 120(2) . . ?
C63 C64 C65 141(2) . . ?
C66 C65 C64 141(2) . . ?
C65 C66 C67 156(3) . . ?
C68 C67 C66 145(2) . . ?

loop_
_geom_bond_atom_site_label_1
_geom_bond_atom_site_label_2
_geom_bond_distance
_geom_bond_site_symmetry_2
_geom_bond_publ_flag
Rh2 Rh1 2.4932(4) . ?
Rh2 N3 2.075(2) . ?
Rh2 N6 2.065(2) . ?
Rh2 N7 2.196(2) . ?
Rh2 C2 1.908(3) . ?
Rh1 N4 2.047(2) . ?
Rh1 N1 2.049(2) . ?
Rh1 C2 2.056(3) . ?
Rh1 C1 1.870(4) . ?
O2 C2 1.166(3) . ?
N4 N5 1.299(3) . ?
N4 C27 1.449(4) . ?
N1 N2 1.301(3) . ?
N1 C3 1.450(4) . ?
N5 N6 1.310(3) . ?
N2 N3 1.298(3) . ?
N3 C15 1.446(3) . ?
N6 C39 1.449(4) . ?
N7 C51 1.453(4) . ?
C33 C30 1.382(5) . ?
C33 C31 1.393(4) . ?
O1 C1 1.141(4) . ?
C27 C28 1.405(4) . ?
C27 C31 1.398(4) . ?
C15 C16 1.403(4) . ?
C15 C20 1.415(4) . ?
C28 C29 1.391(4) . ?
C28 C32 1.502(4) . ?
C30 C29 1.369(5) . ?
C40 C41 1.389(4) . ?
C40 C45 1.514(4) . ?
C40 C39 1.410(5) . ?
C31 C36 1.511(4) . ?
C41 C42 1.384(5) . ?
C32 C35 1.529(4) . ?
C32 C34 1.522(5) . ?
C45 C47 1.534(4) . ?
C45 C46 1.520(4) . ?
C3 C8 1.393(5) . ?
C3 C4 1.393(5) . ?
C39 C44 1.409(4) . ?
C16 C17 1.388(4) . ?
C16 C21 1.513(4) . ?
C17 C18 1.382(5) . ?
C20 C24 1.518(5) . ?
C20 C19 1.394(4) . ?
C24 C26 1.545(5) . ?
C24 C25 1.525(5) . ?
C18 C19 1.365(5) . ?
C57 C52 1.505(6) . ?
C57 C58 1.532(5) . ?
C57 C59 1.523(5) . ?
C44 C48 1.523(5) . ?
C44 C43 1.385(5) . ?
C21 C22 1.516(5) . ?
C21 C23 1.518(5) . ?
C42 C43 1.366(5) . ?
C48 C50 1.528(4) . ?
C48 C49 1.526(4) . ?
C8 C12 1.500(5) . ?
C8 C7 1.399(5) . ?
C12 C13 1.531(5) . ?
C12 C14 1.539(5) . ?
C52 C51 1.407(5) . ?
C52 C53 1.385(5) . ?
C51 C56 1.384(5) . ?
C36 C37 1.527(5) . ?
C36 C38 1.498(6) . ?
C60 C56 1.524(5) . ?
C60 C61 1.532(6) . ?
C60 C62 1.506(6) . ?
C56 C55 1.398(5) . ?
C54 C53 1.367(6) . ?
C54 C55 1.388(6) . ?
C9 C4 1.519(5) . ?
C9 C11 1.520(5) . ?
C9 C10 1.525(5) . ?
C7 C6 1.367(6) . ?
C4 C5 1.391(5) . ?
C5 C6 1.372(6) . ?
C69 C70 1.433(15) . ?
C70 C71 1.420(15) . ?
C71 C72 1.418(13) . ?
C72 C73 1.422(15) . ?
C73 C74 1.447(18) . ?
C63 C64 1.364(14) . ?
C64 C65 1.402(13) . ?
C65 C66 1.387(13) . ?
C66 C67 1.408(13) . ?
C67 C68 1.392(12) . ?
